data_7240586
loop_
_publ_author_name
'Jiang, Zhan-Guo'
'Wu, Xin'
'Xu, Zhong-Xuan'
'Zhan, Cai-Hong'
'Zhang, Jian'

_publ_section_title
;
 Synthesis and photocatalytic activities of two homochiral metal-organic
 frameworks with cages and hydrogen bonding helices
;
_journal_name_full CrystEngComm
_journal_paper_doi 10.1039/D0CE00700E
_journal_year 2020
_chemical_formula_moiety 'C17 H15 Cu N7 O8'
_chemical_formula_sum 'C17 H15 Cu N7 O8'
_chemical_formula_weight 508.90
_space_group_IT_number 14
_space_group_name_Hall '-P 2yn'
_space_group_name_H-M_alt 'P 1 21/n 1'
_symmetry_cell_setting monoclinic
_symmetry_space_group_name_H-M 'P 1 21/n 1'
_atom_sites_solution_hydrogens geom
_atom_sites_solution_primary direct
_atom_sites_solution_secondary difmap
_audit_block_doi 10.5517/cc117shk
_audit_creation_method SHELXL-97
_audit_update_record
;
2014-11-23 deposited with the CCDC.	2020-05-28 downloaded from the CCDC.
;
_cell_angle_alpha 90.00
_cell_angle_beta 105.5440(10)
_cell_angle_gamma 90.00
_cell_formula_units_Z 4
_cell_length_a 12.4021(12)
_cell_length_b 12.3286(12)
_cell_length_c 13.1324(13)
_cell_measurement_reflns_used 6713
_cell_measurement_temperature 296(2)
_cell_measurement_theta_max 27.94
_cell_measurement_theta_min 2.37
_cell_volume 1934.5(3)
_computing_cell_refinement 'Bruker SMART'
_computing_data_collection 'Bruker SMART'
_computing_data_reduction 'Bruker SAINT'
_computing_molecular_graphics 'Bruker SHELXTL'
_computing_publication_material 'Bruker SHELXTL'
_computing_structure_refinement 'SHELXL-97 (Sheldrick, 1997)'
_computing_structure_solution 'SHELXS-97 (Sheldrick, 1990)'
_diffrn_ambient_temperature 296(2)
_diffrn_measured_fraction_theta_full 0.997
_diffrn_measured_fraction_theta_max 0.997
_diffrn_measurement_device_type 'CCD area detector'
_diffrn_measurement_method 'phi and omega scans'
_diffrn_radiation_monochromator graphite
_diffrn_radiation_source 'fine-focus sealed tube'
_diffrn_radiation_type MoK\a
_diffrn_radiation_wavelength 0.71073
_diffrn_reflns_av_R_equivalents 0.0243
_diffrn_reflns_av_sigmaI/netI 0.0210
_diffrn_reflns_limit_h_max 15
_diffrn_reflns_limit_h_min -14
_diffrn_reflns_limit_k_max 14
_diffrn_reflns_limit_k_min -14
_diffrn_reflns_limit_l_max 15
_diffrn_reflns_limit_l_min -15
_diffrn_reflns_number 14340
_diffrn_reflns_theta_full 25.50
_diffrn_reflns_theta_max 25.50
_diffrn_reflns_theta_min 2.37
_exptl_absorpt_coefficient_mu 1.196
_exptl_absorpt_correction_T_max 0.8047
_exptl_absorpt_correction_T_min 0.5919
_exptl_absorpt_correction_type multi-scan
_exptl_absorpt_process_details sadabs
_exptl_crystal_colour blue
_exptl_crystal_density_diffrn 1.747
_exptl_crystal_density_method 'not measured'
_exptl_crystal_description block
_exptl_crystal_F_000 1036
_exptl_crystal_size_max 0.49
_exptl_crystal_size_mid 0.35
_exptl_crystal_size_min 0.19
_refine_diff_density_max 0.479
_refine_diff_density_min -0.519
_refine_diff_density_rms 0.054
_refine_ls_extinction_method none
_refine_ls_goodness_of_fit_ref 1.001
_refine_ls_hydrogen_treatment mixed
_refine_ls_matrix_type full
_refine_ls_number_parameters 299
_refine_ls_number_reflns 3589
_refine_ls_number_restraints 0
_refine_ls_restrained_S_all 1.001
_refine_ls_R_factor_all 0.0360
_refine_ls_R_factor_gt 0.0288
_refine_ls_shift/su_max 0.001
_refine_ls_shift/su_mean 0.000
_refine_ls_structure_factor_coef Fsqd
_refine_ls_weighting_details 'calc w=1/[\s^2^(Fo^2^)+(0.0449P)^2^+1.5048P] where P=(Fo^2^+2Fc^2^)/3'
_refine_ls_weighting_scheme calc
_refine_ls_wR_factor_gt 0.0772
_refine_ls_wR_factor_ref 0.0830
_reflns_number_gt 3060
_reflns_number_total 3589
_reflns_threshold_expression >2sigma(I)
_cod_data_source_file d0ce00700e2.cif
_cod_data_source_block 1
_cod_depositor_comments
;
The following automatic conversions were performed:

data item '_symmetry_cell_setting' value 'Monoclinic' was changed to
'monoclinic' in accordance with the
/home/data/users/saulius/crontab/automatic-downloads/rss-feeds/RSC/lib/dictionaries/cif_core.dic
dictionary named 'cif_core.dic' version 2.4.2 last updated on
2011-04-26.

Automatic conversion script
Id: cif_fix_values 7556 2019-12-06 15:28:31Z antanas 
;
_cod_original_sg_symbol_H-M P2(1)/n
_cod_database_code 7240586

loop_
_symmetry_equiv_pos_as_xyz
'x, y, z'
'-x+1/2, y+1/2, -z+1/2'
'-x, -y, -z'
'x-1/2, -y-1/2, z-1/2'

loop_
_atom_site_label
_atom_site_type_symbol
_atom_site_fract_x
_atom_site_fract_y
_atom_site_fract_z
_atom_site_U_iso_or_equiv
_atom_site_adp_type
_atom_site_occupancy
_atom_site_symmetry_multiplicity
_atom_site_calc_flag
_atom_site_refinement_flags
_atom_site_disorder_assembly
_atom_site_disorder_group
Cu1 Cu 0.08168(2) 1.00915(2) 0.13726(2) 0.02837(10) Uani 1 1 d . . .
N1 N 0.43795(17) 1.01988(15) 0.73596(14) 0.0309(4) Uani 1 1 d . . .
N2 N -0.02623(17) 1.03957(15) 0.22089(15) 0.0314(4) Uani 1 1 d . . .
N3 N -0.10906(17) 1.11570(16) 0.32787(15) 0.0338(4) Uani 1 1 d . . .
N4 N -0.1203(3) 1.00742(18) 0.3413(2) 0.0554(7) Uani 1 1 d . . .
N5 N 0.18933(16) 0.97736(15) 0.05453(15) 0.0311(4) Uani 1 1 d . . .
N6 N 0.3045(2) 0.99706(18) -0.0490(2) 0.0490(6) Uani 1 1 d . . .
N7 N 0.29117(17) 0.89013(17) -0.02777(16) 0.0371(5) Uani 1 1 d . . .
O1 O 0.20186(14) 0.97577(13) 0.27707(13) 0.0381(4) Uani 1 1 d . . .
O2 O 0.26831(18) 1.13168(13) 0.35583(14) 0.0515(5) Uani 1 1 d . . .
O3 O 0.25145(14) 0.73888(13) 0.31736(12) 0.0350(4) Uani 1 1 d . . .
H3 H 0.2417 0.7090 0.2598 0.052 Uiso 1 1 calc R . .
O4 O 0.38871(14) 0.82700(13) 0.26894(12) 0.0358(4) Uani 1 1 d . . .
O5 O 0.46039(13) 0.65417(11) 0.43456(11) 0.0292(3) Uani 1 1 d . . .
O6 O 0.51253(14) 0.64775(12) 0.61121(12) 0.0321(4) Uani 1 1 d . . .
O7 O 0.50241(18) 0.97650(15) 0.81110(13) 0.0478(5) Uani 1 1 d . . .
O8 O 0.38807(15) 1.10477(13) 0.73975(13) 0.0417(4) Uani 1 1 d . . .
C1 C 0.32798(17) 0.96858(16) 0.44635(16) 0.0216(4) Uani 1 1 d . . .
C2 C 0.36290(16) 0.86140(16) 0.43878(15) 0.0203(4) Uani 1 1 d . . .
C3 C 0.42864(16) 0.80849(15) 0.52909(15) 0.0203(4) Uani 1 1 d . . .
C4 C 0.45527(17) 0.86151(16) 0.62672(16) 0.0228(4) Uani 1 1 d . . .
H4 H 0.4985 0.8274 0.6871 0.027 Uiso 1 1 calc R . .
C5 C 0.41598(17) 0.96564(16) 0.63166(16) 0.0230(4) Uani 1 1 d . . .
C6 C 0.35550(18) 1.02049(16) 0.54391(17) 0.0247(4) Uani 1 1 d . . .
H6 H 0.3331 1.0917 0.5497 0.030 Uiso 1 1 calc R . .
C7 C 0.25967(19) 1.03091(18) 0.35099(17) 0.0276(5) Uani 1 1 d . . .
C8 C 0.33558(18) 0.80695(16) 0.33155(16) 0.0259(5) Uani 1 1 d . . .
C9 C 0.47099(17) 0.69383(15) 0.52498(16) 0.0226(4) Uani 1 1 d . . .
C10 C -0.0698(3) 0.9657(2) 0.2749(2) 0.0535(8) Uani 1 1 d . . .
H10 H -0.0643 0.8914 0.2656 0.064 Uiso 1 1 calc R . .
C11 C -0.05300(19) 1.13278(18) 0.25639(18) 0.0325(5) Uani 1 1 d . . .
H11 H -0.0352 1.2007 0.2346 0.039 Uiso 1 1 calc R . .
C12 C -0.1446(2) 1.1921(2) 0.3985(2) 0.0400(6) Uani 1 1 d . . .
H12A H -0.2081 1.1621 0.4188 0.048 Uiso 1 1 calc R . .
H12B H -0.1681 1.2596 0.3612 0.048 Uiso 1 1 calc R . .
C13 C -0.0509(2) 1.2144(2) 0.4962(2) 0.0435(6) Uani 1 1 d . . .
H13A H -0.0137 1.1468 0.5226 0.052 Uiso 1 1 calc R . .
H13B H -0.0815 1.2447 0.5506 0.052 Uiso 1 1 calc R . .
C14 C 0.2246(2) 0.8807(2) 0.03485(19) 0.0363(5) Uani 1 1 d . . .
H14 H 0.2053 0.8156 0.0612 0.044 Uiso 1 1 calc R . .
C15 C 0.2418(2) 1.0455(2) 0.0023(2) 0.0433(6) Uani 1 1 d . . .
H15 H 0.2338 1.1204 0.0031 0.052 Uiso 1 1 calc R . .
C16 C 0.3602(2) 0.8061(2) -0.0594(2) 0.0463(6) Uani 1 1 d . . .
H16A H 0.3774 0.8273 -0.1244 0.056 Uiso 1 1 calc R . .
H16B H 0.3196 0.7380 -0.0717 0.056 Uiso 1 1 calc R . .
C17 C 0.4668(2) 0.7927(3) 0.0276(2) 0.0531(7) Uani 1 1 d . . .
H17A H 0.4477 0.7682 0.0908 0.064 Uiso 1 1 calc R . .
H17B H 0.5022 0.8632 0.0431 0.064 Uiso 1 1 calc R . .

loop_
_atom_site_aniso_label
_atom_site_aniso_U_11
_atom_site_aniso_U_22
_atom_site_aniso_U_33
_atom_site_aniso_U_23
_atom_site_aniso_U_13
_atom_site_aniso_U_12
Cu1 0.03226(17) 0.02518(16) 0.02813(16) 0.00610(10) 0.00889(12) 0.00274(11)
N1 0.0413(11) 0.0253(10) 0.0254(10) -0.0056(8) 0.0076(9) -0.0048(8)
N2 0.0395(11) 0.0265(10) 0.0304(10) 0.0049(8) 0.0130(8) -0.0015(8)
N3 0.0377(11) 0.0315(10) 0.0355(10) 0.0018(8) 0.0152(9) -0.0053(8)
N4 0.089(2) 0.0349(13) 0.0564(15) -0.0037(10) 0.0444(14) -0.0174(12)
N5 0.0289(10) 0.0322(10) 0.0316(10) 0.0038(8) 0.0071(8) 0.0013(8)
N6 0.0452(13) 0.0450(14) 0.0639(16) 0.0178(11) 0.0272(12) 0.0068(10)
N7 0.0365(11) 0.0387(11) 0.0368(11) 0.0026(9) 0.0109(9) 0.0050(9)
O1 0.0426(10) 0.0354(9) 0.0268(8) 0.0012(7) -0.0070(7) 0.0072(7)
O2 0.0830(14) 0.0229(9) 0.0362(9) 0.0077(7) -0.0054(9) 0.0078(9)
O3 0.0397(9) 0.0296(8) 0.0309(8) -0.0075(7) 0.0013(7) -0.0069(7)
O4 0.0458(10) 0.0378(9) 0.0272(8) -0.0002(7) 0.0158(7) 0.0032(7)
O5 0.0420(9) 0.0186(7) 0.0266(8) -0.0035(6) 0.0082(7) 0.0038(6)
O6 0.0461(9) 0.0210(8) 0.0273(8) 0.0041(6) 0.0064(7) 0.0113(7)
O7 0.0692(13) 0.0411(10) 0.0237(9) -0.0026(7) -0.0038(9) 0.0044(9)
O8 0.0523(11) 0.0311(9) 0.0405(9) -0.0154(7) 0.0106(8) 0.0038(8)
C1 0.0241(10) 0.0176(9) 0.0222(10) 0.0027(8) 0.0045(8) 0.0000(8)
C2 0.0217(10) 0.0189(10) 0.0206(9) 0.0000(8) 0.0061(8) -0.0013(8)
C3 0.0221(10) 0.0156(9) 0.0234(10) 0.0002(8) 0.0064(8) -0.0003(7)
C4 0.0250(10) 0.0198(10) 0.0214(10) 0.0009(8) 0.0022(8) -0.0007(8)
C5 0.0291(11) 0.0186(10) 0.0201(10) -0.0037(8) 0.0045(8) -0.0042(8)
C6 0.0300(11) 0.0157(9) 0.0281(11) -0.0011(8) 0.0073(9) 0.0017(8)
C7 0.0323(12) 0.0256(11) 0.0243(11) 0.0041(9) 0.0066(9) 0.0071(9)
C8 0.0309(11) 0.0193(10) 0.0238(10) 0.0000(8) 0.0011(9) 0.0056(8)
C9 0.0239(10) 0.0167(10) 0.0274(11) -0.0011(8) 0.0074(8) -0.0012(8)
C10 0.094(2) 0.0271(13) 0.0526(17) 0.0014(12) 0.0431(17) -0.0100(14)
C11 0.0372(13) 0.0265(11) 0.0362(12) 0.0051(9) 0.0141(10) -0.0034(9)
C12 0.0408(14) 0.0385(14) 0.0471(14) 0.0002(11) 0.0230(12) -0.0012(11)
C13 0.0505(16) 0.0423(14) 0.0425(14) 0.0010(11) 0.0209(12) -0.0018(12)
C14 0.0375(13) 0.0340(13) 0.0387(13) 0.0067(10) 0.0125(11) 0.0030(10)
C15 0.0381(14) 0.0319(13) 0.0647(17) 0.0092(12) 0.0221(13) 0.0014(11)
C16 0.0485(16) 0.0478(16) 0.0456(15) -0.0061(12) 0.0175(12) 0.0034(12)
C17 0.0518(16) 0.0629(19) 0.0436(15) -0.0076(13) 0.0113(13) 0.0134(14)

loop_
_atom_type_symbol
_atom_type_description
_atom_type_scat_dispersion_real
_atom_type_scat_dispersion_imag
_atom_type_scat_source
C C 0.0033 0.0016 'International Tables Vol C Tables 4.2.6.8 and 6.1.1.4'
H H 0.0000 0.0000 'International Tables Vol C Tables 4.2.6.8 and 6.1.1.4'
N N 0.0061 0.0033 'International Tables Vol C Tables 4.2.6.8 and 6.1.1.4'
O O 0.0106 0.0060 'International Tables Vol C Tables 4.2.6.8 and 6.1.1.4'
Cu Cu 0.3201 1.2651 'International Tables Vol C Tables 4.2.6.8 and 6.1.1.4'

loop_
_citation_id
_citation_doi
_citation_year
1 10.1039/C4NJ01898B 2015

loop_
_geom_angle_atom_site_label_1
_geom_angle_atom_site_label_2
_geom_angle_atom_site_label_3
_geom_angle
_geom_angle_site_symmetry_1
_geom_angle_site_symmetry_3
_geom_angle_publ_flag
N5 Cu1 N2 179.42(8) . . ?
N5 Cu1 O5 92.69(7) . 2 ?
N2 Cu1 O5 87.88(7) . 2 ?
N5 Cu1 O1 90.93(8) . . ?
N2 Cu1 O1 88.78(8) . . ?
O5 Cu1 O1 128.52(6) 2 . ?
N5 Cu1 O6 91.96(7) . 4_575 ?
N2 Cu1 O6 87.58(7) . 4_575 ?
O5 Cu1 O6 133.85(6) 2 4_575 ?
O1 Cu1 O6 97.26(6) . 4_575 ?
O7 N1 O8 124.97(19) . . ?
O7 N1 C5 118.03(18) . . ?
O8 N1 C5 116.99(18) . . ?
C11 N2 C10 103.2(2) . . ?
C11 N2 Cu1 129.33(16) . . ?
C10 N2 Cu1 125.98(18) . . ?
C11 N3 N4 109.8(2) . . ?
C11 N3 C12 130.3(2) . . ?
N4 N3 C12 119.31(19) . . ?
C10 N4 N3 102.4(2) . . ?
C14 N5 C15 103.4(2) . . ?
C14 N5 Cu1 126.60(16) . . ?
C15 N5 Cu1 130.01(17) . . ?
C15 N6 N7 102.4(2) . . ?
C14 N7 N6 110.1(2) . . ?
C14 N7 C16 128.5(2) . . ?
N6 N7 C16 120.6(2) . . ?
C7 O1 Cu1 135.28(15) . . ?
C8 O3 H3 109.5 . . ?
C9 O5 Cu1 137.06(14) . 2_545 ?
C9 O6 Cu1 128.06(13) . 4_676 ?
C6 C1 C2 119.65(18) . . ?
C6 C1 C7 118.15(18) . . ?
C2 C1 C7 122.19(18) . . ?
C3 C2 C1 119.83(17) . . ?
C3 C2 C8 120.88(17) . . ?
C1 C2 C8 119.16(17) . . ?
C4 C3 C2 119.84(18) . . ?
C4 C3 C9 118.06(17) . . ?
C2 C3 C9 122.09(17) . . ?
C5 C4 C3 118.58(18) . . ?
C5 C4 H4 120.7 . . ?
C3 C4 H4 120.7 . . ?
C6 C5 C4 122.60(19) . . ?
C6 C5 N1 118.50(18) . . ?
C4 C5 N1 118.89(18) . . ?
C5 C6 C1 119.39(19) . . ?
C5 C6 H6 120.3 . . ?
C1 C6 H6 120.3 . . ?
O1 C7 O2 127.5(2) . . ?
O1 C7 C1 116.40(19) . . ?
O2 C7 C1 116.1(2) . . ?
O4 C8 O3 126.3(2) . . ?
O4 C8 C2 120.99(19) . . ?
O3 C8 C2 112.74(18) . . ?
O6 C9 O5 126.35(19) . . ?
O6 C9 C3 117.09(17) . . ?
O5 C9 C3 116.56(17) . . ?
N4 C10 N2 114.5(2) . . ?
N4 C10 H10 122.7 . . ?
N2 C10 H10 122.7 . . ?
N2 C11 N3 110.0(2) . . ?
N2 C11 H11 125.0 . . ?
N3 C11 H11 125.0 . . ?
N3 C12 C13 111.1(2) . . ?
N3 C12 H12A 109.4 . . ?
C13 C12 H12A 109.4 . . ?
N3 C12 H12B 109.4 . . ?
C13 C12 H12B 109.4 . . ?
H12A C12 H12B 108.0 . . ?
C12 C13 C17 110.9(2) . 2 ?
C12 C13 H13A 109.5 . . ?
C17 C13 H13A 109.5 2 . ?
C12 C13 H13B 109.5 . . ?
C17 C13 H13B 109.5 2 . ?
H13A C13 H13B 108.0 . . ?
N7 C14 N5 109.8(2) . . ?
N7 C14 H14 125.1 . . ?
N5 C14 H14 125.1 . . ?
N6 C15 N5 114.3(2) . . ?
N6 C15 H15 122.8 . . ?
N5 C15 H15 122.8 . . ?
N7 C16 C17 108.7(2) . . ?
N7 C16 H16A 109.9 . . ?
C17 C16 H16A 109.9 . . ?
N7 C16 H16B 109.9 . . ?
C17 C16 H16B 109.9 . . ?
H16A C16 H16B 108.3 . . ?
C16 C17 C13 115.2(2) . 2_545 ?
C16 C17 H17A 108.5 . . ?
C13 C17 H17A 108.5 2_545 . ?
C16 C17 H17B 108.5 . . ?
C13 C17 H17B 108.5 2_545 . ?
H17A C17 H17B 107.5 . . ?

loop_
_geom_bond_atom_site_label_1
_geom_bond_atom_site_label_2
_geom_bond_distance
_geom_bond_site_symmetry_2
_geom_bond_publ_flag
Cu1 N5 1.973(2) . ?
Cu1 N2 1.9812(19) . ?
Cu1 O5 2.0234(14) 2 ?
Cu1 O1 2.0725(15) . ?
Cu1 O6 2.1064(14) 4_575 ?
N1 O7 1.215(3) . ?
N1 O8 1.224(2) . ?
N1 C5 1.482(3) . ?
N2 C11 1.316(3) . ?
N2 C10 1.352(3) . ?
N3 C11 1.326(3) . ?
N3 N4 1.359(3) . ?
N3 C12 1.470(3) . ?
N4 C10 1.307(4) . ?
N5 C14 1.319(3) . ?
N5 C15 1.356(3) . ?
N6 C15 1.302(4) . ?
N6 N7 1.367(3) . ?
N7 C14 1.318(3) . ?
N7 C16 1.472(3) . ?
O1 C7 1.243(3) . ?
O2 C7 1.247(3) . ?
O3 C8 1.313(3) . ?
O3 H3 0.8200 . ?
O4 C8 1.209(3) . ?
O5 C9 1.258(2) . ?
O5 Cu1 2.0234(14) 2_545 ?
O6 C9 1.248(2) . ?
O6 Cu1 2.1064(14) 4_676 ?
C1 C6 1.390(3) . ?
C1 C2 1.402(3) . ?
C1 C7 1.519(3) . ?
C2 C3 1.407(3) . ?
C2 C8 1.514(3) . ?
C3 C4 1.398(3) . ?
C3 C9 1.514(3) . ?
C4 C5 1.381(3) . ?
C4 H4 0.9300 . ?
C5 C6 1.373(3) . ?
C6 H6 0.9300 . ?
C10 H10 0.9300 . ?
C11 H11 0.9300 . ?
C12 C13 1.507(4) . ?
C12 H12A 0.9700 . ?
C12 H12B 0.9700 . ?
C13 C17 1.515(4) 2 ?
C13 H13A 0.9700 . ?
C13 H13B 0.9700 . ?
C14 H14 0.9300 . ?
C15 H15 0.9300 . ?
C16 C17 1.508(4) . ?
C16 H16A 0.9700 . ?
C16 H16B 0.9700 . ?
C17 C13 1.515(4) 2_545 ?
C17 H17A 0.9700 . ?
C17 H17B 0.9700 . ?

loop_
_geom_hbond_atom_site_label_D
_geom_hbond_atom_site_label_H
_geom_hbond_atom_site_label_A
_geom_hbond_distance_DH
_geom_hbond_distance_HA
_geom_hbond_distance_DA
_geom_hbond_angle_DHA
_geom_hbond_site_symmetry_A
O3 H3 O2 0.82 1.77 2.585(2) 173.0 2_545

loop_
_geom_torsion_atom_site_label_1
_geom_torsion_atom_site_label_2
_geom_torsion_atom_site_label_3
_geom_torsion_atom_site_label_4
_geom_torsion
_geom_torsion_site_symmetry_1
_geom_torsion_site_symmetry_2
_geom_torsion_site_symmetry_3
_geom_torsion_site_symmetry_4
_geom_torsion_publ_flag
N5 Cu1 N2 C11 155(8) . . . . ?
O5 Cu1 N2 C11 -34.0(2) 2 . . . ?
O1 Cu1 N2 C11 94.7(2) . . . . ?
O6 Cu1 N2 C11 -168.0(2) 4_575 . . . ?
N5 Cu1 N2 C10 -9(8) . . . . ?
O5 Cu1 N2 C10 162.5(2) 2 . . . ?
O1 Cu1 N2 C10 -68.8(2) . . . . ?
O6 Cu1 N2 C10 28.5(2) 4_575 . . . ?
C11 N3 N4 C10 -0.4(3) . . . . ?
C12 N3 N4 C10 -173.1(2) . . . . ?
N2 Cu1 N5 C14 15(8) . . . . ?
O5 Cu1 N5 C14 -156.8(2) 2 . . . ?
O1 Cu1 N5 C14 74.6(2) . . . . ?
O6 Cu1 N5 C14 -22.7(2) 4_575 . . . ?
N2 Cu1 N5 C15 -168(8) . . . . ?
O5 Cu1 N5 C15 21.0(2) 2 . . . ?
O1 Cu1 N5 C15 -107.6(2) . . . . ?
O6 Cu1 N5 C15 155.1(2) 4_575 . . . ?
C15 N6 N7 C14 -1.1(3) . . . . ?
C15 N6 N7 C16 -171.8(2) . . . . ?
N5 Cu1 O1 C7 106.0(2) . . . . ?
N2 Cu1 O1 C7 -74.6(2) . . . . ?
O5 Cu1 O1 C7 11.8(3) 2 . . . ?
O6 Cu1 O1 C7 -162.0(2) 4_575 . . . ?
C6 C1 C2 C3 -2.2(3) . . . . ?
C7 C1 C2 C3 178.25(19) . . . . ?
C6 C1 C2 C8 -178.08(19) . . . . ?
C7 C1 C2 C8 2.3(3) . . . . ?
C1 C2 C3 C4 2.4(3) . . . . ?
C8 C2 C3 C4 178.28(18) . . . . ?
C1 C2 C3 C9 -178.50(18) . . . . ?
C8 C2 C3 C9 -2.7(3) . . . . ?
C2 C3 C4 C5 -0.1(3) . . . . ?
C9 C3 C4 C5 -179.24(18) . . . . ?
C3 C4 C5 C6 -2.5(3) . . . . ?
C3 C4 C5 N1 176.28(18) . . . . ?
O7 N1 C5 C6 -171.4(2) . . . . ?
O8 N1 C5 C6 9.6(3) . . . . ?
O7 N1 C5 C4 9.8(3) . . . . ?
O8 N1 C5 C4 -169.3(2) . . . . ?
C4 C5 C6 C1 2.8(3) . . . . ?
N1 C5 C6 C1 -176.00(19) . . . . ?
C2 C1 C6 C5 -0.4(3) . . . . ?
C7 C1 C6 C5 179.20(19) . . . . ?
Cu1 O1 C7 O2 -7.9(4) . . . . ?
Cu1 O1 C7 C1 172.31(15) . . . . ?
C6 C1 C7 O1 -153.9(2) . . . . ?
C2 C1 C7 O1 25.7(3) . . . . ?
C6 C1 C7 O2 26.3(3) . . . . ?
C2 C1 C7 O2 -154.1(2) . . . . ?
C3 C2 C8 O4 -98.2(2) . . . . ?
C1 C2 C8 O4 77.6(3) . . . . ?
C3 C2 C8 O3 81.6(2) . . . . ?
C1 C2 C8 O3 -102.6(2) . . . . ?
Cu1 O6 C9 O5 1.2(3) 4_676 . . . ?
Cu1 O6 C9 C3 -179.06(13) 4_676 . . . ?
Cu1 O5 C9 O6 39.9(3) 2_545 . . . ?
Cu1 O5 C9 C3 -139.84(16) 2_545 . . . ?
C4 C3 C9 O6 10.6(3) . . . . ?
C2 C3 C9 O6 -168.52(19) . . . . ?
C4 C3 C9 O5 -169.68(18) . . . . ?
C2 C3 C9 O5 11.2(3) . . . . ?
N3 N4 C10 N2 0.6(4) . . . . ?
C11 N2 C10 N4 -0.5(4) . . . . ?
Cu1 N2 C10 N4 166.4(2) . . . . ?
C10 N2 C11 N3 0.2(3) . . . . ?
Cu1 N2 C11 N3 -166.12(16) . . . . ?
N4 N3 C11 N2 0.1(3) . . . . ?
C12 N3 C11 N2 171.7(2) . . . . ?
C11 N3 C12 C13 -82.7(3) . . . . ?
N4 N3 C12 C13 88.2(3) . . . . ?
N3 C12 C13 C17 77.5(3) . . . 2 ?
N6 N7 C14 N5 1.9(3) . . . . ?
C16 N7 C14 N5 171.7(2) . . . . ?
C15 N5 C14 N7 -1.8(3) . . . . ?
Cu1 N5 C14 N7 176.44(15) . . . . ?
N7 N6 C15 N5 -0.1(3) . . . . ?
C14 N5 C15 N6 1.2(3) . . . . ?
Cu1 N5 C15 N6 -176.97(18) . . . . ?
C14 N7 C16 C17 -81.2(3) . . . . ?
N6 N7 C16 C17 87.7(3) . . . . ?
N7 C16 C17 C13 -175.9(2) . . . 2_545 ?
